data_2017283
loop_
_publ_author_name
'Munro, Orde Q.'
'Akerman, Matthew P.'
'Gillham, Kate'

_publ_section_title
;
 A bis(amine--carboxylate) copper(II) coordination compound forms a
 two-dimensional metal--organic framework when crystallized from water
 and methanol
;
_journal_coeditor_code FG3106
_journal_issue 9
_journal_name_full 'Acta Crystallographica Section C'
_journal_page_first m343
_journal_page_last m346
_journal_paper_doi 10.1107/S010827010903128X
_journal_volume 65
_journal_year 2009
_chemical_formula_iupac '[Cu (C8 H13 N3 O6)] , 0.45C H4 O , 0.55H2 O'
_chemical_formula_moiety 'C8 H13 Cu N3 O6 , 0.45C H4 O , 0.55H2 O'
_chemical_formula_sum 'C8.45 H15.9 Cu N3 O7'
_chemical_formula_weight 335.08
_chemical_name_systematic
;
<i>catena</i>-poly[{\m~3~-2,2'-[(2-methyl-2-nitropropane-1,3-
diyl)diimino]diacetato}copper(II)--methanol--water (1/0.45/0.55)
;
_space_group_IT_number 14
_symmetry_cell_setting monoclinic
_symmetry_space_group_name_Hall '-P 2yn'
_symmetry_space_group_name_H-M 'P 1 21/n 1'
_atom_sites_solution_hydrogens geom
_atom_sites_solution_primary direct
_atom_sites_solution_secondary difmap
_audit_creation_method SHELXL97
_cell_angle_alpha 90.00
_cell_angle_beta 115.726(16)
_cell_angle_gamma 90.00
_cell_formula_units_Z 4
_cell_length_a 13.0407(16)
_cell_length_b 8.0578(15)
_cell_length_c 13.383(2)
_cell_measurement_reflns_used 4693
_cell_measurement_temperature 200(2)
_cell_measurement_theta_max 28.4712
_cell_measurement_theta_min 3.8458
_cell_volume 1266.9(4)
_computing_cell_refinement 'CrysAlis RED (Oxford Diffraction, 2006)'
_computing_data_collection 'CrysAlis CCD (Oxford Diffraction, 2006)'
_computing_data_reduction 'CrysAlis RED (Oxford Diffraction, 2006)'
_computing_molecular_graphics
;
ORTEP-3 (Farrugia, 1997) and WinGX (Farrugia, 1999)
;
_computing_publication_material 'WinGX (Farrugia, 1999)'
_computing_structure_refinement 'SHELXL97 (Sheldrick, 2008)'
_computing_structure_solution 'SHELXS97 (Sheldrick, 2008)'
_diffrn_ambient_temperature 200(2)
_diffrn_detector_area_resol_mean 8.4190
_diffrn_measured_fraction_theta_full 0.996
_diffrn_measured_fraction_theta_max 0.912
_diffrn_measurement_device_type 'Oxford Xcalibur2'
_diffrn_measurement_method \w
_diffrn_radiation_monochromator graphite
_diffrn_radiation_source 'fine-focus sealed tube'
_diffrn_radiation_type MoK\a
_diffrn_radiation_wavelength 0.71073
_diffrn_reflns_av_R_equivalents 0.0234
_diffrn_reflns_av_sigmaI/netI 0.0255
_diffrn_reflns_limit_h_max 17
_diffrn_reflns_limit_h_min -16
_diffrn_reflns_limit_k_max 10
_diffrn_reflns_limit_k_min -10
_diffrn_reflns_limit_l_max 17
_diffrn_reflns_limit_l_min -17
_diffrn_reflns_number 13298
_diffrn_reflns_theta_full 25.00
_diffrn_reflns_theta_max 28.69
_diffrn_reflns_theta_min 3.85
_exptl_absorpt_coefficient_mu 1.760
_exptl_absorpt_correction_T_max 0.5112
_exptl_absorpt_correction_T_min 0.3866
_exptl_absorpt_correction_type multi-scan
_exptl_absorpt_process_details
;
[CrysAlis RED (Oxford Diffraction, 2006); empirical absorption
correction using
spherical harmonics, implemented in SCALE3 ABSPACK scaling algorithm]
;
_exptl_crystal_colour blue-purple
_exptl_crystal_density_diffrn 1.750
_exptl_crystal_density_method 'not measured'
_exptl_crystal_description rectangular
_exptl_crystal_F_000 684
_exptl_crystal_size_max 0.55
_exptl_crystal_size_mid 0.45
_exptl_crystal_size_min 0.38
_refine_diff_density_max 0.444
_refine_diff_density_min -0.370
_refine_ls_extinction_method none
_refine_ls_goodness_of_fit_ref 1.146
_refine_ls_hydrogen_treatment constr
_refine_ls_matrix_type full
_refine_ls_number_parameters 186
_refine_ls_number_reflns 2974
_refine_ls_number_restraints 0
_refine_ls_restrained_S_all 1.146
_refine_ls_R_factor_all 0.0378
_refine_ls_R_factor_gt 0.0272
_refine_ls_shift/su_max 0.001
_refine_ls_shift/su_mean 0.000
_refine_ls_structure_factor_coef Fsqd
_refine_ls_weighting_details 'calc w=1/[\s^2^(Fo^2^)+(0.0483P)^2^+0.234P] where P=(Fo^2^+2Fc^2^)/3'
_refine_ls_weighting_scheme calc
_refine_ls_wR_factor_gt 0.0825
_refine_ls_wR_factor_ref 0.0847
_reflns_number_gt 2401
_reflns_number_total 2974
_reflns_threshold_expression I>2\s(I)
_cod_data_source_file fg3106.cif
_cod_data_source_block II
_cod_original_cell_volume 1266.9(3)
_cod_original_sg_symbol_H-M P21/n
_cod_database_code 2017283
_cod_database_fobs_code 2017283

loop_
_symmetry_equiv_pos_as_xyz
'x, y, z'
'-x+1/2, y+1/2, -z+1/2'
'-x, -y, -z'
'x-1/2, -y-1/2, z-1/2'

loop_
_atom_site_type_symbol
_atom_site_label
_atom_site_fract_x
_atom_site_fract_y
_atom_site_fract_z
_atom_site_U_iso_or_equiv
_atom_site_adp_type
_atom_site_calc_flag
_atom_site_refinement_flags
_atom_site_occupancy
_atom_site_disorder_assembly
_atom_site_disorder_group
Cu Cu1 0.572812(19) 0.43953(3) 0.135407(19) 0.01577(10) Uani d . 1 . .
O O1 0.54400(12) 0.30903(18) 0.00358(11) 0.0181(3) Uani d . 1 . .
O O2 0.42778(12) 0.11413(19) -0.10515(12) 0.0212(3) Uani d . 1 . .
O O3 0.71071(12) 0.54406(17) 0.13960(11) 0.0171(3) Uani d . 1 . .
O O4 0.84447(12) 0.72833(19) 0.23393(11) 0.0201(3) Uani d . 1 . .
O O5 0.26376(19) 0.6346(3) 0.1131(2) 0.0643(7) Uani d . 1 . .
O O6 0.38471(18) 0.8069(3) 0.2256(2) 0.0604(6) Uani d . 1 . .
N N1 0.41743(15) 0.3628(2) 0.10928(14) 0.0184(4) Uani d . 1 . .
H H101 0.3655 0.4330 0.0562 0.022 Uiso calc R 1 . .
N N2 0.59049(14) 0.6078(2) 0.25097(14) 0.0171(4) Uani d . 1 . .
H H102 0.5539 0.7034 0.2136 0.020 Uiso calc R 1 . .
N N3 0.34979(17) 0.6656(3) 0.19686(19) 0.0363(5) Uani d . 1 . .
C C1 0.46187(17) 0.2030(2) -0.02231(16) 0.0171(4) Uani d . 1 . .
C C2 0.40542(18) 0.1970(3) 0.05647(17) 0.0206(4) Uani d . 1 . .
H H2A 0.3239 0.1684 0.0149 0.025 Uiso calc R 1 . .
H H2B 0.4423 0.1113 0.1140 0.025 Uiso calc R 1 . .
C C3 0.38875(19) 0.3608(3) 0.20433(19) 0.0245(5) Uani d . 1 . .
H H3A 0.4309 0.2688 0.2544 0.029 Uiso calc R 1 . .
H H3B 0.3065 0.3370 0.1766 0.029 Uiso calc R 1 . .
C C4 0.4155(2) 0.5213(3) 0.2714(2) 0.0266(5) Uani d . 1 . .
C C5 0.54229(19) 0.5677(3) 0.32878(18) 0.0221(5) Uani d . 1 . .
H H5A 0.5520 0.6646 0.3776 0.027 Uiso calc R 1 . .
H H5B 0.5854 0.4740 0.3762 0.027 Uiso calc R 1 . .
C C6 0.71369(17) 0.6473(3) 0.30783(17) 0.0185(4) Uani d . 1 . .
H H6A 0.7536 0.5653 0.3673 0.022 Uiso calc R 1 . .
H H6B 0.7250 0.7590 0.3418 0.022 Uiso calc R 1 . .
C C7 0.76104(17) 0.6420(3) 0.22209(16) 0.0158(4) Uani d . 1 . .
C C8 0.3708(2) 0.5061(4) 0.3597(2) 0.0414(7) Uani d . 1 . .
H H8A 0.4087 0.4132 0.4093 0.062 Uiso calc R 1 . .
H H8B 0.2885 0.4863 0.3235 0.062 Uiso calc R 1 . .
H H8C 0.3865 0.6091 0.4028 0.062 Uiso calc R 1 . .
O O1S 0.8891(2) 0.6816(3) 0.04747(19) 0.0572(6) Uani d . 1 . .
C C1S 0.9499(6) 0.5456(8) 0.0491(7) 0.057(2) Uani d P 0.45 . .
H H1S 0.867(4) 0.657(5) 0.105(3) 0.098(14) Uiso d . 1 . .

loop_
_atom_site_aniso_label
_atom_site_aniso_U_11
_atom_site_aniso_U_22
_atom_site_aniso_U_33
_atom_site_aniso_U_12
_atom_site_aniso_U_13
_atom_site_aniso_U_23
Cu1 0.01401(14) 0.01581(16) 0.01615(15) -0.00174(9) 0.00529(10) -0.00397(10)
O1 0.0184(7) 0.0165(8) 0.0167(7) -0.0011(6) 0.0052(6) -0.0022(6)
O2 0.0248(8) 0.0147(7) 0.0182(7) 0.0001(6) 0.0038(6) -0.0036(6)
O3 0.0173(7) 0.0160(8) 0.0177(7) -0.0013(5) 0.0074(6) -0.0026(6)
O4 0.0177(7) 0.0207(8) 0.0215(7) -0.0047(6) 0.0083(6) -0.0027(6)
O5 0.0446(13) 0.0572(15) 0.0644(15) 0.0176(11) -0.0013(11) -0.0135(12)
O6 0.0419(12) 0.0342(12) 0.0938(17) 0.0070(9) 0.0189(12) -0.0060(12)
N1 0.0179(9) 0.0172(9) 0.0179(9) -0.0001(7) 0.0057(7) -0.0032(7)
N2 0.0153(8) 0.0168(9) 0.0182(9) -0.0003(7) 0.0064(7) -0.0011(7)
N3 0.0236(11) 0.0364(14) 0.0494(14) 0.0046(9) 0.0164(10) -0.0110(11)
C1 0.0173(9) 0.0115(10) 0.0171(10) 0.0062(7) 0.0024(8) 0.0021(8)
C2 0.0207(10) 0.0170(11) 0.0217(10) -0.0030(8) 0.0070(9) -0.0034(9)
C3 0.0212(11) 0.0283(13) 0.0263(12) -0.0066(9) 0.0125(9) -0.0056(10)
C4 0.0231(11) 0.0288(13) 0.0319(13) -0.0030(9) 0.0158(10) -0.0075(10)
C5 0.0226(11) 0.0248(12) 0.0216(11) -0.0040(9) 0.0121(9) -0.0066(9)
C6 0.0170(10) 0.0193(12) 0.0163(10) -0.0033(8) 0.0047(8) -0.0033(8)
C7 0.0157(10) 0.0136(10) 0.0158(10) 0.0038(8) 0.0047(8) 0.0017(8)
C8 0.0372(15) 0.0543(17) 0.0455(16) -0.0201(13) 0.0299(13) -0.0218(14)
O1S 0.0716(16) 0.0622(15) 0.0548(13) 0.0033(12) 0.0432(13) 0.0057(12)
C1S 0.043(4) 0.039(4) 0.078(5) 0.009(3) 0.018(4) -0.018(4)

loop_
_atom_type_symbol
_atom_type_description
_atom_type_scat_dispersion_real
_atom_type_scat_dispersion_imag
_atom_type_scat_source
C C 0.0033 0.0016 'International Tables Vol C Tables 4.2.6.8 and 6.1.1.4'
H H 0.0000 0.0000 'International Tables Vol C Tables 4.2.6.8 and 6.1.1.4'
Cu Cu 0.3201 1.2651 'International Tables Vol C Tables 4.2.6.8 and 6.1.1.4'
N N 0.0061 0.0033 'International Tables Vol C Tables 4.2.6.8 and 6.1.1.4'
O O 0.0106 0.0060 'International Tables Vol C Tables 4.2.6.8 and 6.1.1.4'

loop_
_geom_angle_atom_site_label_1
_geom_angle_atom_site_label_2
_geom_angle_atom_site_label_3
_geom_angle_site_symmetry_1
_geom_angle_site_symmetry_3
_geom_angle
_geom_angle_publ_flag
O1 Cu1 O3 . . 94.11(6) y
O1 Cu1 N2 . . 169.44(7) y
O1 Cu1 N1 . . 83.80(7) y
O1 Cu1 O4 . 2_645 97.44(6) y
O3 Cu1 N1 . . 169.60(7) y
O3 Cu1 N2 . . 83.69(6) y
O3 Cu1 O4 . 2_645 99.85(6) y
N1 Cu1 O4 . 2_645 90.53(6) y
N2 Cu1 N1 . . 96.50(7) y
N2 Cu1 O4 . 2_645 93.11(7) y
C1 O1 Cu1 . . 114.29(13) ?
C7 O3 Cu1 . . 114.13(13) ?
C7 O4 Cu1 . 2_655 126.62(13) ?
C3 N1 C2 . . 112.73(17) ?
C3 N1 Cu1 . . 118.05(13) ?
C2 N1 Cu1 . . 104.51(13) ?
C3 N1 H101 . . 107.0 ?
C2 N1 H101 . . 107.0 ?
Cu1 N1 H101 . . 107.0 ?
C5 N2 C6 . . 112.67(16) ?
C5 N2 Cu1 . . 117.40(13) ?
C6 N2 Cu1 . . 106.19(12) ?
C5 N2 H102 . . 106.7 ?
C6 N2 H102 . . 106.7 ?
Cu1 N2 H102 . . 106.7 ?
O5 N3 O6 . . 123.2(2) ?
O5 N3 C4 . . 118.4(2) ?
O6 N3 C4 . . 118.4(2) ?
O2 C1 O1 . . 124.0(2) ?
O2 C1 C2 . . 120.71(19) ?
O1 C1 C2 . . 115.28(17) ?
N1 C2 C1 . . 108.49(17) ?
N1 C2 H2A . . 110.0 ?
C1 C2 H2A . . 110.0 ?
N1 C2 H2B . . 110.0 ?
C1 C2 H2B . . 110.0 ?
H2A C2 H2B . . 108.4 ?
N1 C3 C4 . . 114.78(18) ?
N1 C3 H3A . . 108.6 ?
C4 C3 H3A . . 108.6 ?
N1 C3 H3B . . 108.6 ?
C4 C3 H3B . . 108.6 ?
H3A C3 H3B . . 107.5 ?
C3 C4 N3 . . 109.92(19) ?
C3 C4 C8 . . 108.6(2) ?
N3 C4 C8 . . 105.7(2) ?
C3 C4 C5 . . 114.99(19) ?
N3 C4 C5 . . 108.54(19) ?
C8 C4 C5 . . 108.71(19) ?
N2 C5 C4 . . 113.46(18) ?
N2 C5 H5A . . 108.9 ?
C4 C5 H5A . . 108.9 ?
N2 C5 H5B . . 108.9 ?
C4 C5 H5B . . 108.9 ?
H5A C5 H5B . . 107.7 ?
N2 C6 C7 . . 108.10(16) ?
N2 C6 H6A . . 110.1 ?
C7 C6 H6A . . 110.1 ?
N2 C6 H6B . . 110.1 ?
C7 C6 H6B . . 110.1 ?
H6A C6 H6B . . 108.4 ?
O4 C7 O3 . . 123.19(19) ?
O4 C7 C6 . . 120.51(18) ?
O3 C7 C6 . . 116.30(17) ?
C4 C8 H8A . . 109.5 ?
C4 C8 H8B . . 109.5 ?
H8A C8 H8B . . 109.5 ?
C4 C8 H8C . . 109.5 ?
H8A C8 H8C . . 109.5 ?
H8B C8 H8C . . 109.5 ?
C1S O1S H1S . . 102(3) ?

loop_
_geom_bond_atom_site_label_1
_geom_bond_atom_site_label_2
_geom_bond_site_symmetry_2
_geom_bond_distance
_geom_bond_publ_flag
Cu1 O1 . 1.9453(14) y
Cu1 O1 3_665 2.7247(15) y
Cu1 O3 . 1.9644(14) y
Cu1 N2 . 1.9934(18) y
Cu1 N1 . 1.9988(18) y
Cu1 O4 2_645 2.3410(15) y
O1 C1 . 1.294(2) ?
O2 C1 . 1.229(2) ?
O3 C7 . 1.282(2) ?
O4 C7 . 1.242(2) ?
O4 Cu1 2_655 2.3410(15) ?
O5 N3 . 1.219(3) ?
O6 N3 . 1.225(3) ?
N1 C3 . 1.474(3) ?
N1 C2 . 1.487(3) ?
N1 H101 . 0.9300 ?
N2 C5 . 1.467(3) ?
N2 C6 . 1.483(3) ?
N2 H102 . 0.9300 ?
N3 C4 . 1.529(3) ?
C1 C2 . 1.526(3) ?
C2 H2A . 0.9900 ?
C2 H2B . 0.9900 ?
C3 C4 . 1.526(3) ?
C3 H3A . 0.9900 ?
C3 H3B . 0.9900 ?
C4 C8 . 1.534(3) ?
C4 C5 . 1.536(3) ?
C5 H5A . 0.9900 ?
C5 H5B . 0.9900 ?
C6 C7 . 1.521(3) ?
C6 H6A . 0.9900 ?
C6 H6B . 0.9900 ?
C8 H8A . 0.9800 ?
C8 H8B . 0.9800 ?
C8 H8C . 0.9800 ?
O1S C1S . 1.347(7) ?
O1S H1S . 0.95(5) ?

loop_
_geom_hbond_atom_site_label_D
_geom_hbond_atom_site_label_H
_geom_hbond_atom_site_label_A
_geom_hbond_site_symmetry_A
_geom_hbond_distance_DH
_geom_hbond_distance_HA
_geom_hbond_distance_DA
_geom_hbond_angle_DHA
O1S H1S O4 1_555 0.95 1.96 2.823(3) 163
N1 H101 O5 1_555 0.93 2.42 2.984(3) 119
N1 H101 O3 3_665 0.93 2.37 3.101(3) 135
N2 H102 O6 1_555 0.93 2.43 3.017(3) 121
N2 H102 O2 3_665 0.93 2.15 2.912(3) 138

loop_
_geom_torsion_atom_site_label_1
_geom_torsion_atom_site_label_2
_geom_torsion_atom_site_label_3
_geom_torsion_atom_site_label_4
_geom_torsion_site_symmetry_1
_geom_torsion_site_symmetry_2
_geom_torsion_site_symmetry_3
_geom_torsion_site_symmetry_4
_geom_torsion
_geom_torsion_publ_flag
O3 Cu1 O1 C1 . . . . 172.87(13) ?
N2 Cu1 O1 C1 . . . . -109.6(3) ?
N1 Cu1 O1 C1 . . . . -17.36(13) ?
O4 Cu1 O1 C1 2_645 . . . 72.36(13) ?
O1 Cu1 O3 C7 . . . . -177.83(13) ?
N2 Cu1 O3 C7 . . . . 12.54(14) ?
N1 Cu1 O3 C7 . . . . 104.2(4) ?
O4 Cu1 O3 C7 2_645 . . . -79.54(14) ?
O1 Cu1 N1 C3 . . . . 156.77(16) ?
O3 Cu1 N1 C3 . . . . -124.3(3) ?
N2 Cu1 N1 C3 . . . . -33.85(16) ?
O4 Cu1 N1 C3 2_645 . . . 59.35(16) ?
O1 Cu1 N1 C2 . . . . 30.60(12) ?
O3 Cu1 N1 C2 . . . . 109.5(4) ?
N2 Cu1 N1 C2 . . . . -160.02(13) ?
O4 Cu1 N1 C2 2_645 . . . -66.82(12) ?
O1 Cu1 N2 C5 . . . . 127.4(3) ?
O3 Cu1 N2 C5 . . . . -154.09(16) ?
N1 Cu1 N2 C5 . . . . 36.38(16) ?
O4 Cu1 N2 C5 2_645 . . . -54.51(15) ?
O1 Cu1 N2 C6 . . . . -105.5(3) ?
O3 Cu1 N2 C6 . . . . -27.03(13) ?
N1 Cu1 N2 C6 . . . . 163.44(13) ?
O4 Cu1 N2 C6 2_645 . . . 72.55(13) ?
Cu1 O1 C1 O2 . . . . 176.88(15) ?
Cu1 O1 C1 C2 . . . . -1.5(2) ?
C3 N1 C2 C1 . . . . -167.32(16) ?
Cu1 N1 C2 C1 . . . . -37.89(18) ?
O2 C1 C2 N1 . . . . -150.80(18) ?
O1 C1 C2 N1 . . . . 27.6(2) ?
C2 N1 C3 C4 . . . . 171.79(18) ?
Cu1 N1 C3 C4 . . . . 49.7(2) ?
N1 C3 C4 N3 . . . . 59.5(2) ?
N1 C3 C4 C8 . . . . 174.6(2) ?
N1 C3 C4 C5 . . . . -63.4(3) ?
O5 N3 C4 C3 . . . . 23.1(3) ?
O6 N3 C4 C3 . . . . -158.6(2) ?
O5 N3 C4 C8 . . . . -93.9(3) ?
O6 N3 C4 C8 . . . . 84.5(3) ?
O5 N3 C4 C5 . . . . 149.7(2) ?
O6 N3 C4 C5 . . . . -32.0(3) ?
C6 N2 C5 C4 . . . . -178.27(18) ?
Cu1 N2 C5 C4 . . . . -54.4(2) ?
C3 C4 C5 N2 . . . . 65.9(3) ?
N3 C4 C5 N2 . . . . -57.7(2) ?
C8 C4 C5 N2 . . . . -172.2(2) ?
C5 N2 C6 C7 . . . . 165.38(17) ?
Cu1 N2 C6 C7 . . . . 35.54(18) ?
Cu1 O4 C7 O3 2_655 . . . 170.26(13) ?
Cu1 O4 C7 C6 2_655 . . . -10.3(3) ?
Cu1 O3 C7 O4 . . . . -174.49(15) ?
Cu1 O3 C7 C6 . . . . 6.0(2) ?
N2 C6 C7 O4 . . . . 151.78(19) ?
N2 C6 C7 O3 . . . . -28.7(2) ?
